data_2103082
loop_
_publ_author_name
'St\'ephanie Albert'
'S\'ebastien Pillet'
'Claude Lecomte'
'Annie Pradel'
'Michel Ribes'

_publ_section_title
;
 Disorder in Ag~7~GeSe~5~I, a superionic conductor:
 temperature-dependent anharmonic structural study
;
_journal_coeditor_code CK5029
_journal_issue 1
_journal_name_full 'Acta Crystallographica Section B'
_journal_page_first 1
_journal_page_last 11
_journal_paper_doi 10.1107/S0108768107059642
_journal_volume 64
_journal_year 2008
_chemical_formula_moiety 'Ag7 Ge Se5 I'
_chemical_formula_sum 'Ag7 Ge I Se5'
_chemical_formula_weight 1349.4
_chemical_name_systematic ?
_space_group_IT_number 216
_symmetry_cell_setting cubic
_symmetry_space_group_name_Hall 'F -4 2 3'
_symmetry_space_group_name_H-M 'F -4 3 m'
_cell_angle_alpha 90
_cell_angle_beta 90
_cell_angle_gamma 90
_cell_formula_units_Z 4
_cell_length_a 10.9683(10)
_cell_length_b 10.9683(10)
_cell_length_c 10.9683(10)
_cell_measurement_reflns_used 325
_cell_measurement_temperature 100
_cell_measurement_theta_max 35.41
_cell_measurement_theta_min 3.21
_cell_volume 1319.5(2)
_computing_cell_refinement 'CrysAlis RED (Oxford Diffraction, 2004)'
_computing_data_collection 'CrysAlis CCD (Oxford Diffraction, 2004)'
_computing_data_reduction 'SORTAV blessing (1997)'
_computing_molecular_graphics 'ORTEPIII (Farrugia, 1997)'
_computing_publication_material '(Jana2000; Petricek and Dusek, 2000)'
_computing_structure_refinement '(Jana2000; Petricek and Dusek, 2000)'
_diffrn_ambient_temperature 100
_diffrn_measured_fraction_theta_full 0.99
_diffrn_measurement_device_type Xcalibur-Saphire2
_diffrn_measurement_method 'omega scans'
_diffrn_radiation_monochromator graphite
_diffrn_radiation_source 'fine-focus sealed tube'
_diffrn_radiation_type 'Mo K\a'
_diffrn_radiation_wavelength 0.71073
_diffrn_reflns_av_R_equivalents 0.0710
_diffrn_reflns_av_sigmaI/netI 0.0191
_diffrn_reflns_limit_h_max 17
_diffrn_reflns_limit_h_min 1
_diffrn_reflns_limit_k_max 12
_diffrn_reflns_limit_k_min 0
_diffrn_reflns_limit_l_max 10
_diffrn_reflns_limit_l_min -9
_diffrn_reflns_number 332
_diffrn_reflns_theta_full 35.41
_diffrn_reflns_theta_max 35.41
_diffrn_reflns_theta_min 3.21
_exptl_absorpt_coefficient_mu 28.3
_exptl_absorpt_correction_T_max 0.46
_exptl_absorpt_correction_T_min 0.21
_exptl_absorpt_correction_type numerical
_exptl_absorpt_process_details 'CrysAlis RED (Oxford Diffraction, 2004)'
_exptl_crystal_colour black
_exptl_crystal_density_diffrn 6.7994
_exptl_crystal_description block
_exptl_crystal_F_000 2336
_exptl_crystal_size_max 0.08
_exptl_crystal_size_mid 0.08
_exptl_crystal_size_min 0.04
_refine_diff_density_max 4.34
_refine_diff_density_min -2.69
_refine_ls_extinction_method none
_refine_ls_goodness_of_fit_ref 5.72
_refine_ls_number_parameters 36
_refine_ls_number_reflns 332
_refine_ls_R_factor_all 0.0577
_refine_ls_R_factor_gt 0.0550
_refine_ls_shift/su_max 0.0243
_refine_ls_shift/su_mean 0.0076
_refine_ls_structure_factor_coef Fsqd
_refine_ls_weighting_details w=1/\s^2^(I)
_refine_ls_weighting_scheme sigma
_refine_ls_wR_factor_gt 0.0521
_refine_ls_wR_factor_ref 0.0521
_reflns_number_gt 325
_reflns_number_total 4588
_reflns_threshold_expression I>2\s(I)
_cod_data_source_file ck5029.cif
_cod_data_source_block 100K
_cod_original_formula_sum 'Ag7 Ge Se5 I'
_cod_database_code 2103082
_cod_database_fobs_code 2103082

loop_
_symmetry_equiv_pos_site_id
_symmetry_equiv_pos_as_xyz
1 x,y,z
2 y,-x,-z
3 x,-y,-z
4 z,x,y
5 -x,-y,z
6 -y,-x,z
7 x,-z,-y
8 -y,x,-z
9 -x,y,-z
10 -z,-x,y
11 y,x,z
12 -x,z,-y
13 z,-x,-y
14 -x,-z,y
15 -z,x,-y
16 x,z,y
17 -z,y,-x
18 y,z,x
19 z,-y,-x
20 -y,-z,x
21 -z,-y,x
22 -y,z,-x
23 z,y,x
24 y,-z,-x
25 x,1/2+y,1/2+z
26 y,1/2-x,1/2-z
27 x,1/2-y,1/2-z
28 z,1/2+x,1/2+y
29 -x,1/2-y,1/2+z
30 -y,1/2-x,1/2+z
31 x,1/2-z,1/2-y
32 -y,1/2+x,1/2-z
33 -x,1/2+y,1/2-z
34 -z,1/2-x,1/2+y
35 y,1/2+x,1/2+z
36 -x,1/2+z,1/2-y
37 z,1/2-x,1/2-y
38 -x,1/2-z,1/2+y
39 -z,1/2+x,1/2-y
40 x,1/2+z,1/2+y
41 -z,1/2+y,1/2-x
42 y,1/2+z,1/2+x
43 z,1/2-y,1/2-x
44 -y,1/2-z,1/2+x
45 -z,1/2-y,1/2+x
46 -y,1/2+z,1/2-x
47 z,1/2+y,1/2+x
48 y,1/2-z,1/2-x
49 1/2+x,y,1/2+z
50 1/2+y,-x,1/2-z
51 1/2+x,-y,1/2-z
52 1/2+z,x,1/2+y
53 1/2-x,-y,1/2+z
54 1/2-y,-x,1/2+z
55 1/2+x,-z,1/2-y
56 1/2-y,x,1/2-z
57 1/2-x,y,1/2-z
58 1/2-z,-x,1/2+y
59 1/2+y,x,1/2+z
60 1/2-x,z,1/2-y
61 1/2+z,-x,1/2-y
62 1/2-x,-z,1/2+y
63 1/2-z,x,1/2-y
64 1/2+x,z,1/2+y
65 1/2-z,y,1/2-x
66 1/2+y,z,1/2+x
67 1/2+z,-y,1/2-x
68 1/2-y,-z,1/2+x
69 1/2-z,-y,1/2+x
70 1/2-y,z,1/2-x
71 1/2+z,y,1/2+x
72 1/2+y,-z,1/2-x
73 1/2+x,1/2+y,z
74 1/2+y,1/2-x,-z
75 1/2+x,1/2-y,-z
76 1/2+z,1/2+x,y
77 1/2-x,1/2-y,z
78 1/2-y,1/2-x,z
79 1/2+x,1/2-z,-y
80 1/2-y,1/2+x,-z
81 1/2-x,1/2+y,-z
82 1/2-z,1/2-x,y
83 1/2+y,1/2+x,z
84 1/2-x,1/2+z,-y
85 1/2+z,1/2-x,-y
86 1/2-x,1/2-z,y
87 1/2-z,1/2+x,-y
88 1/2+x,1/2+z,y
89 1/2-z,1/2+y,-x
90 1/2+y,1/2+z,x
91 1/2+z,1/2-y,-x
92 1/2-y,1/2-z,x
93 1/2-z,1/2-y,x
94 1/2-y,1/2+z,-x
95 1/2+z,1/2+y,x
96 1/2+y,1/2-z,-x

loop_
_atom_site_type_symbol
_atom_site_label
_atom_site_fract_x
_atom_site_fract_y
_atom_site_fract_z
_atom_site_U_iso_or_equiv
_atom_site_adp_type
_atom_site_calc_flag
_atom_site_occupancy
I I 0 0 0 0.0952(12) Uani d 1
Se Se1 0.2231(3) 0.2231(3) 0.2231(3) 0.0157(10) Uani d 0.25
Se Se2 0.62363(15) 0.62363(15) 0.62363(15) 0.01162(19) Uani d 1
Ge Ge 0.5 0.5 0.5 0.0085(4) Uani d 1
Ag Ag1 0.2576(7) 0.2576(7) 0.0428(3) 0.0225(9) Uiso d 0.260(3)
Ag Ag2 0.1675(7) 0.1675(7) 0.0008(7) 0.085(3) Uani d 0.323(3)

loop_
_atom_site_aniso_label
_atom_site_aniso_U_11
_atom_site_aniso_U_22
_atom_site_aniso_U_33
_atom_site_aniso_U_12
_atom_site_aniso_U_13
_atom_site_aniso_U_23
_atom_site_aniso_type_symbol
I 0.095(2) 0.095(2) 0.095(2) 0 0 0 I
Se1 0.0157(17) 0.0157(17) 0.0157(17) 0.0009(14) 0.0009(14) 0.0009(14) Se
Se2 0.0116(3) 0.0116(3) 0.0116(3) -0.0020(4) -0.0020(4) -0.0020(4) Se
Ge 0.0085(7) 0.0085(7) 0.0085(7) 0 0 0 Ge
Ag2 0.081(5) 0.081(5) 0.092(4) 0.031(5) 0.043(3) 0.043(3) Ag

loop_
_atom_type_symbol
_atom_type_scat_dispersion_real
_atom_type_scat_dispersion_imag
_atom_type_scat_source
Ge 0.155 1.800 'International Tables Vol C Tables  4.2.6.8 and 6.1.1.4'
Se -0.093 2.226 'International Tables Vol C Tables  4.2.6.8 and 6.1.1.4'
Ag -0.897 1.102 'International Tables Vol C Tables  4.2.6.8 and 6.1.1.4'
I -0.474 1.812 'International Tables Vol C Tables  4.2.6.8 and 6.1.1.4'

loop_
_geom_bond_atom_site_label_1
_geom_bond_atom_site_label_2
_geom_bond_site_symmetry_2
_geom_bond_distance
_geom_bond_publ_flag
I Ag1 73_445 3.789(7) yes
I Ag1 74_455 3.789(7) yes
I Ag1 28_544 3.789(7) yes
I Ag1 77_555 3.789(7) yes
I Ag1 55_455 3.789(7) yes
I Ag1 80_545 3.789(7) yes
I Ag1 34_554 3.789(7) yes
I Ag1 60_555 3.789(7) yes
I Ag1 37_555 3.789(7) yes
I Ag1 62_554 3.789(7) yes
I Ag1 39_545 3.789(7) yes
I Ag1 64_454 3.789(7) yes
I Ag2 . 2.599(8) yes
I Ag2 2_555 2.599(8) yes
I Ag2 4_555 2.599(8) yes
I Ag2 5_555 2.599(8) yes
I Ag2 7_555 2.599(8) yes
I Ag2 8_555 2.599(8) yes
I Ag2 10_555 2.599(8) yes
I Ag2 12_555 2.599(8) yes
I Ag2 13_555 2.599(8) yes
I Ag2 14_555 2.599(8) yes
I Ag2 15_555 2.599(8) yes
I Ag2 16_555 2.599(8) yes
Se1 Se1 26_555 0.834(5) yes
Se1 Se1 77_555 0.834(5) yes
Se1 Se1 56_555 0.834(5) yes
Se1 Ag1 . 2.049(5) yes
Se1 Ag1 26_555 2.604(5) yes
Se1 Ag1 4_555 2.049(5) yes
Se1 Ag1 77_555 2.000(5) yes
Se1 Ag1 31_555 2.604(5) yes
Se1 Ag1 56_555 2.604(5) yes
Se1 Ag1 82_555 2.604(5) yes
Se1 Ag1 60_555 2.000(5) yes
Se1 Ag1 37_555 2.000(5) yes
Se1 Ag1 86_555 2.604(5) yes
Se1 Ag1 63_555 2.604(5) yes
Se1 Ag1 16_555 2.049(5) yes
Se1 Ag2 . 2.586(9) yes
Se1 Ag2 26_555 3.313(9) yes
Se1 Ag2 4_555 2.586(9) yes
Se1 Ag2 77_555 2.970(9) yes
Se1 Ag2 31_555 3.313(9) yes
Se1 Ag2 56_555 3.313(9) yes
Se1 Ag2 82_555 3.313(9) yes
Se1 Ag2 60_555 2.970(9) yes
Se1 Ag2 37_555 2.970(9) yes
Se1 Ag2 86_555 3.313(9) yes
Se1 Ag2 63_555 3.313(9) yes
Se1 Ag2 16_555 2.586(9) yes
Se2 Se2 2_566 3.835(2) yes
Se2 Se2 26_566 3.920(2) yes
Se2 Se2 5_665 3.835(2) yes
Se2 Se2 77_665 3.920(2) yes
Se2 Se2 8_656 3.835(2) yes
Se2 Se2 56_656 3.920(2) yes
Se2 Ge . 2.3487(16) yes
Se2 Ag1 50_565 2.681(6) yes
Se2 Ag1 79_556 2.681(6) yes
Se2 Ag1 32_655 2.681(6) yes
Se2 Ag1 58_565 2.681(6) yes
Se2 Ag1 38_655 2.681(6) yes
Se2 Ag1 87_556 2.681(6) yes
Se2 Ag2 50_565 2.710(8) yes
Se2 Ag2 79_556 2.710(8) yes
Se2 Ag2 32_655 2.710(8) yes
Se2 Ag2 58_565 2.710(8) yes
Se2 Ag2 38_655 2.710(8) yes
Se2 Ag2 87_556 2.710(8) yes
Ge Ag1 25_555 3.908(7) yes
Ge Ag1 49_555 3.908(7) yes
Ge Ag1 26_555 3.908(7) yes
Ge Ag1 50_565 3.908(7) yes
Ge Ag1 52_555 3.908(7) yes
Ge Ag1 76_555 3.908(7) yes
Ge Ag1 29_655 3.908(7) yes
Ge Ag1 53_565 3.908(7) yes
Ge Ag1 31_555 3.908(7) yes
Ge Ag1 79_556 3.908(7) yes
Ge Ag1 32_655 3.908(7) yes
Ge Ag1 56_555 3.908(7) yes
Ge Ag1 58_565 3.908(7) yes
Ge Ag1 82_555 3.908(7) yes
Ge Ag1 36_655 3.908(7) yes
Ge Ag1 84_556 3.908(7) yes
Ge Ag1 61_565 3.908(7) yes
Ge Ag1 85_556 3.908(7) yes
Ge Ag1 38_655 3.908(7) yes
Ge Ag1 86_555 3.908(7) yes
Ge Ag1 63_555 3.908(7) yes
Ge Ag1 87_556 3.908(7) yes
Ge Ag1 40_555 3.908(7) yes
Ge Ag1 88_555 3.908(7) yes
Ag1 Ag1 4_555 3.332(8) yes
Ag1 Ag1 77_555 0.236(10) yes
Ag1 Ag1 31_555 3.096(8) yes
Ag1 Ag1 82_555 3.221(8) yes
Ag1 Ag1 60_555 3.221(8) yes
Ag1 Ag1 37_555 3.221(8) yes
Ag1 Ag1 86_555 3.221(8) yes
Ag1 Ag1 63_555 3.096(8) yes
Ag1 Ag1 16_555 3.332(8) yes
Ag1 Ag2 . 1.471(10) yes
Ag1 Ag2 4_555 3.283(10) yes
Ag1 Ag2 77_555 1.249(10) yes
Ag1 Ag2 7_555 3.786(10) yes
Ag1 Ag2 82_555 3.093(10) yes
Ag1 Ag2 84_555 3.621(10) yes
Ag1 Ag2 85_555 3.621(10) yes
Ag1 Ag2 86_555 3.093(10) yes
Ag1 Ag2 15_555 3.786(10) yes
Ag1 Ag2 16_555 3.283(10) yes
Ag2 Ag2 2_555 3.676(11) yes
Ag2 Ag2 4_555 2.586(11) yes
Ag2 Ag2 77_555 2.558(11) yes
Ag2 Ag2 7_555 2.612(11) yes
Ag2 Ag2 8_555 3.676(11) yes
Ag2 Ag2 15_555 2.612(11) yes
Ag2 Ag2 16_555 2.586(11) yes
